data_1547433
loop_
_publ_author_name
'Anuradha R. Pallipurath'
'Jonathan M. Skelton'
'Mark R. Warren'
'Naghmeh Kamali'
'Patrick McArdle'
'Andrea Erxleben'

_publ_section_title
;
 Sulfamerazine: Understanding the Influence of Slip Planes in the
 Polymorphic Phase Transformation through X-Ray Crystallographic Studies
 and ab Initio Lattice Dynamics
;
_journal_name_full 'Molecular Pharmaceutics'
_journal_page_first 3735
_journal_page_last 3748
_journal_paper_doi 10.1021/acs.molpharmaceut.5b00504
_journal_volume 12
_journal_year 2015
_chemical_formula_moiety 'C11 H12 N4 O2 S'
_chemical_formula_sum 'C11 H12 N4 O2 S'
_chemical_formula_weight 264.31
_chemical_name_common Sulfamerazine
_chemical_name_systematic 4-amino-N-(4-methylpyrimidin-2-yl)
_space_group_crystal_system orthorhombic
_space_group_IT_number 61
_space_group_name_Hall '-P 2ac 2ab'
_space_group_name_H-M_alt 'P b c a'
_symmetry_space_group_name_Hall '-P 2ac 2ab'
_symmetry_space_group_name_H-M 'P b c a'
_atom_sites_solution_hydrogens mixed
_cell_angle_alpha 90
_cell_angle_beta 90
_cell_angle_gamma 90
_cell_formula_units_Z 8
_cell_length_a 9.1074(3)
_cell_length_b 11.6193(5)
_cell_length_c 22.8456(9)
_cell_measurement_reflns_used 2206
_cell_measurement_temperature 229.9(1)
_cell_measurement_theta_max 29.0350
_cell_measurement_theta_min 4.2030
_cell_volume 2417.56(16)
_computing_cell_refinement
;
'Tue Feb 03 15:46:58 2015'
;
_computing_data_collection
;
'Tue Feb 03 15:46:58 2015'
;
_computing_data_reduction
;
'Tue Feb 03 15:46:58 2015'
;
_computing_molecular_graphics OSCAIL
_computing_structure_refinement 'SHELXL-2014/7 (Sheldrick, 2014)'
_computing_structure_solution SHELXT
_diffrn_ambient_temperature 229.9(1)
_diffrn_detector_area_resol_mean 16.1048
_diffrn_measured_fraction_theta_full 0.998
_diffrn_measured_fraction_theta_max 0.866
_diffrn_measurement_device_type 'Xcalibur, Sapphire3'
_diffrn_measurement_method '\w scans'
_diffrn_radiation_type MoK\a
_diffrn_radiation_wavelength 0.71073
_diffrn_reflns_av_R_equivalents 0.0247
_diffrn_reflns_av_unetI/netI 0.0371
_diffrn_reflns_Laue_measured_fraction_full 0.998
_diffrn_reflns_Laue_measured_fraction_max 0.866
_diffrn_reflns_limit_h_max 11
_diffrn_reflns_limit_h_min -12
_diffrn_reflns_limit_k_max 10
_diffrn_reflns_limit_k_min -15
_diffrn_reflns_limit_l_max 30
_diffrn_reflns_limit_l_min -19
_diffrn_reflns_number 7239
_diffrn_reflns_point_group_measured_fraction_full 0.998
_diffrn_reflns_point_group_measured_fraction_max 0.866
_diffrn_reflns_theta_full 25.242
_diffrn_reflns_theta_max 29.370
_diffrn_reflns_theta_min 3.507
_diffrn_source 'Enhance (Mo) X-ray Source'
_exptl_absorpt_coefficient_mu 0.268
_exptl_absorpt_correction_T_max 1.00000
_exptl_absorpt_correction_T_min 0.98008
_exptl_absorpt_correction_type multi-scan
_exptl_absorpt_process_details
;
crysalispro, agilent technologies,
version 1.171.37.33 (release 27-03-2014 crysalis171 .net)
(compiled mar 27 2014,17:12:48)
empirical absorption correction using spherical harmonics,
 implemented in scale3 abspack scaling algorithm.
;
_exptl_crystal_colour Colourless
_exptl_crystal_density_diffrn 1.452
_exptl_crystal_description Parallelepiped
_exptl_crystal_F_000 1104
_exptl_crystal_size_max 0.50
_exptl_crystal_size_mid 0.40
_exptl_crystal_size_min 0.20
_refine_diff_density_max 0.286
_refine_diff_density_min -0.426
_refine_diff_density_rms 0.055
_refine_ls_extinction_coef .
_refine_ls_extinction_method none
_refine_ls_goodness_of_fit_ref 1.080
_refine_ls_hydrogen_treatment mixed
_refine_ls_matrix_type full
_refine_ls_number_parameters 176
_refine_ls_number_reflns 2885
_refine_ls_number_restraints 3
_refine_ls_restrained_S_all 1.080
_refine_ls_R_factor_all 0.0635
_refine_ls_R_factor_gt 0.0435
_refine_ls_shift/su_max 0.001
_refine_ls_shift/su_mean 0.000
_refine_ls_structure_factor_coef Fsqd
_refine_ls_weighting_details 'w=1/[\s^2^(Fo^2^)+(0.0422P)^2^+0.9545P] where P=(Fo^2^+2Fc^2^)/3'
_refine_ls_weighting_scheme calc
_refine_ls_wR_factor_gt 0.1001
_refine_ls_wR_factor_ref 0.1113
_reflns_Friedel_coverage 0.000
_reflns_Friedel_fraction_full .
_reflns_Friedel_fraction_max .
_reflns_number_gt 2185
_reflns_number_total 2885
_reflns_threshold_expression 'I > 2\s(I)'
_cod_data_source_file Exp_Form-II2FInHouse_Form-II_230K.cif
_cod_data_source_block smz_f2_230
_cod_database_code 1547433
_shelx_space_group_comment
;
The symmetry employed for this shelxl refinement is uniquely defined
by the following loop, which should always be used as a source of
symmetry information in preference to the above space-group names.
They are only intended as comments.
;

loop_
_space_group_symop_operation_xyz
'x, y, z'
'-x+1/2, -y, z+1/2'
'-x, y+1/2, -z+1/2'
'x+1/2, -y+1/2, -z'
'-x, -y, -z'
'x-1/2, y, -z-1/2'
'x, -y-1/2, z-1/2'
'-x-1/2, y-1/2, z'

loop_
_atom_site_label
_atom_site_type_symbol
_atom_site_fract_x
_atom_site_fract_y
_atom_site_fract_z
_atom_site_U_iso_or_equiv
_atom_site_adp_type
_atom_site_occupancy
_atom_site_site_symmetry_order
_atom_site_calc_flag
_atom_site_refinement_flags_posn
_atom_site_refinement_flags_adp
_atom_site_refinement_flags_occupancy
_atom_site_disorder_assembly
_atom_site_disorder_group
S1 S 0.66764(5) 0.34635(4) 0.38969(2) 0.02799(15) Uani 1 1 d . . . . .
O1 O 0.80253(14) 0.39718(13) 0.40966(6) 0.0348(4) Uani 1 1 d . . . . .
O2 O 0.65789(17) 0.22400(12) 0.38633(7) 0.0380(4) Uani 1 1 d . . . . .
N1 N 0.5443(2) 0.5327(2) 0.15495(9) 0.0454(5) Uani 1 1 d D . . . .
N2 N 0.54881(18) 0.39490(15) 0.43742(8) 0.0303(4) Uani 1 1 d D . . . .
N3 N 0.33381(17) 0.42621(15) 0.48533(7) 0.0310(4) Uani 1 1 d . . . . .
N4 N 0.34448(18) 0.28554(14) 0.40902(8) 0.0325(4) Uani 1 1 d . . . . .
C1 C 0.6245(2) 0.40399(17) 0.32166(9) 0.0287(4) Uani 1 1 d . . . . .
C2 C 0.6678(2) 0.51514(18) 0.30789(9) 0.0317(5) Uani 1 1 d . . . . .
H2 H 0.7151 0.5602 0.3358 0.041 Uiso 1 1 calc R U . . .
C3 C 0.6406(2) 0.55881(18) 0.25285(10) 0.0350(5) Uani 1 1 d . . . . .
H3 H 0.6712 0.6330 0.2437 0.045 Uiso 1 1 calc R U . . .
C4 C 0.5673(2) 0.49300(18) 0.21035(9) 0.0335(5) Uani 1 1 d . . . . .
C5 C 0.5223(3) 0.38173(19) 0.22582(10) 0.0409(5) Uani 1 1 d . . . . .
H5 H 0.4719 0.3369 0.1987 0.053 Uiso 1 1 calc R U . . .
C6 C 0.5515(2) 0.3379(2) 0.28045(10) 0.0383(5) Uani 1 1 d . . . . .
H6 H 0.5222 0.2635 0.2898 0.050 Uiso 1 1 calc R U . . .
C7 C 0.4017(2) 0.36620(17) 0.44328(8) 0.0275(4) Uani 1 1 d . . . . .
C8 C 0.1918(2) 0.4009(2) 0.49278(10) 0.0367(5) Uani 1 1 d . . . . .
H8 H 0.1391 0.4405 0.5212 0.048 Uiso 1 1 calc R U . . .
C9 C 0.1211(2) 0.3194(2) 0.46034(10) 0.0388(5) Uani 1 1 d . . . . .
H9 H 0.0222 0.3033 0.4664 0.050 Uiso 1 1 calc R U . . .
C10 C 0.2007(2) 0.26164(19) 0.41823(10) 0.0347(5) Uani 1 1 d . . . . .
C11 C 0.1337(3) 0.1692(2) 0.38158(12) 0.0515(7) Uani 1 1 d . . . . .
H11A H 0.1482 0.1869 0.3409 0.067 Uiso 1 1 calc R U . . .
H11B H 0.0305 0.1645 0.3897 0.067 Uiso 1 1 calc R U . . .
H11C H 0.1794 0.0969 0.3905 0.067 Uiso 1 1 calc R U . . .
H1N1 H 0.552(3) 0.6055(16) 0.1466(12) 0.064(9) Uiso 1 1 d D . . . .
H2N1 H 0.482(2) 0.493(2) 0.1339(11) 0.056(8) Uiso 1 1 d D . . . .
H1N2 H 0.584(3) 0.4471(17) 0.4603(10) 0.044(7) Uiso 1 1 d D . . . .

loop_
_atom_site_aniso_label
_atom_site_aniso_U_11
_atom_site_aniso_U_22
_atom_site_aniso_U_33
_atom_site_aniso_U_23
_atom_site_aniso_U_13
_atom_site_aniso_U_12
S1 0.0284(3) 0.0304(3) 0.0252(2) -0.0024(2) 0.00037(18) 0.0036(2)
O1 0.0259(7) 0.0484(9) 0.0300(8) -0.0020(7) 0.0000(6) 0.0029(7)
O2 0.0497(9) 0.0281(8) 0.0363(8) -0.0021(6) 0.0005(7) 0.0069(7)
N1 0.0600(13) 0.0407(12) 0.0354(11) 0.0047(9) -0.0150(9) -0.0027(11)
N2 0.0274(8) 0.0340(10) 0.0296(9) -0.0100(8) 0.0029(7) -0.0035(8)
N3 0.0279(8) 0.0365(10) 0.0286(9) -0.0027(8) 0.0026(7) -0.0017(8)
N4 0.0335(9) 0.0327(10) 0.0312(9) -0.0014(7) -0.0035(7) -0.0045(8)
C1 0.0302(9) 0.0295(10) 0.0264(10) -0.0007(8) -0.0004(8) 0.0012(9)
C2 0.0347(10) 0.0289(11) 0.0315(10) -0.0063(9) -0.0065(8) 0.0013(9)
C3 0.0424(11) 0.0253(11) 0.0373(11) 0.0014(9) -0.0053(9) -0.0006(9)
C4 0.0361(10) 0.0339(11) 0.0304(11) -0.0003(9) -0.0062(9) 0.0054(9)
C5 0.0507(13) 0.0369(12) 0.0350(12) -0.0027(10) -0.0145(10) -0.0076(11)
C6 0.0468(12) 0.0324(12) 0.0356(12) 0.0008(10) -0.0066(10) -0.0087(10)
C7 0.0281(9) 0.0296(11) 0.0247(9) 0.0034(8) 0.0007(8) -0.0005(9)
C8 0.0299(10) 0.0474(14) 0.0327(11) 0.0026(10) 0.0044(8) -0.0006(10)
C9 0.0281(10) 0.0494(14) 0.0389(12) 0.0091(11) -0.0016(9) -0.0076(10)
C10 0.0352(10) 0.0342(11) 0.0347(11) 0.0084(10) -0.0097(9) -0.0079(10)
C11 0.0475(13) 0.0497(15) 0.0572(16) -0.0044(13) -0.0115(12) -0.0140(12)

loop_
_atom_type_symbol
_atom_type_description
_atom_type_scat_dispersion_real
_atom_type_scat_dispersion_imag
_atom_type_scat_source
C C 0.0033 0.0016 'International Tables Vol C Tables 4.2.6.8 and 6.1.1.4'
H H 0.0000 0.0000 'International Tables Vol C Tables 4.2.6.8 and 6.1.1.4'
N N 0.0061 0.0033 'International Tables Vol C Tables 4.2.6.8 and 6.1.1.4'
O O 0.0106 0.0060 'International Tables Vol C Tables 4.2.6.8 and 6.1.1.4'
S S 0.1246 0.1234 'International Tables Vol C Tables 4.2.6.8 and 6.1.1.4'

loop_
_geom_angle_atom_site_label_1
_geom_angle_atom_site_label_2
_geom_angle_atom_site_label_3
_geom_angle
_geom_angle_site_symmetry_1
_geom_angle_site_symmetry_3
O2 S1 O1 118.67(9) . .
O2 S1 N2 109.77(9) . .
O1 S1 N2 102.25(9) . .
O2 S1 C1 108.78(9) . .
O1 S1 C1 108.59(9) . .
N2 S1 C1 108.27(9) . .
C4 N1 H1N1 121.3(19) . .
C4 N1 H2N1 115.4(18) . .
H1N1 N1 H2N1 116(3) . .
C7 N2 S1 128.33(14) . .
C7 N2 H1N2 118.1(16) . .
S1 N2 H1N2 113.5(17) . .
C8 N3 C7 115.06(18) . .
C7 N4 C10 115.62(18) . .
C6 C1 C2 119.92(19) . .
C6 C1 S1 120.19(16) . .
C2 C1 S1 119.85(15) . .
C3 C2 C1 119.92(19) . .
C3 C2 H2 120.0 . .
C1 C2 H2 120.0 . .
C2 C3 C4 121.05(19) . .
C2 C3 H3 119.5 . .
C4 C3 H3 119.5 . .
N1 C4 C5 120.1(2) . .
N1 C4 C3 122.1(2) . .
C5 C4 C3 117.83(19) . .
C6 C5 C4 120.9(2) . .
C6 C5 H5 119.5 . .
C4 C5 H5 119.5 . .
C5 C6 C1 120.3(2) . .
C5 C6 H6 119.8 . .
C1 C6 H6 119.8 . .
N4 C7 N3 127.57(18) . .
N4 C7 N2 119.46(18) . .
N3 C7 N2 112.96(17) . .
N3 C8 C9 122.7(2) . .
N3 C8 H8 118.7 . .
C9 C8 H8 118.7 . .
C8 C9 C10 117.9(2) . .
C8 C9 H9 121.0 . .
C10 C9 H9 121.0 . .
N4 C10 C9 121.1(2) . .
N4 C10 C11 117.1(2) . .
C9 C10 C11 121.8(2) . .
C10 C11 H11A 109.5 . .
C10 C11 H11B 109.5 . .
H11A C11 H11B 109.5 . .
C10 C11 H11C 109.5 . .
H11A C11 H11C 109.5 . .
H11B C11 H11C 109.5 . .

loop_
_geom_bond_atom_site_label_1
_geom_bond_atom_site_label_2
_geom_bond_distance
_geom_bond_site_symmetry_2
S1 O2 1.4265(15) .
S1 O1 1.4374(14) .
S1 N2 1.6366(17) .
S1 C1 1.737(2) .
N1 C4 1.363(3) .
N1 H1N1 0.870(17) .
N1 H2N1 0.875(17) .
N2 C7 1.387(2) .
N2 H1N2 0.863(16) .
N3 C8 1.337(2) .
N3 C7 1.338(2) .
N4 C7 1.327(2) .
N4 C10 1.355(3) .
C1 C6 1.385(3) .
C1 C2 1.386(3) .
C2 C3 1.378(3) .
C2 H2 0.9300 .
C3 C4 1.404(3) .
C3 H3 0.9300 .
C4 C5 1.402(3) .
C5 C6 1.374(3) .
C5 H5 0.9300 .
C6 H6 0.9300 .
C8 C9 1.364(3) .
C8 H8 0.9300 .
C9 C10 1.379(3) .
C9 H9 0.9300 .
C10 C11 1.492(3) .
C11 H11A 0.9600 .
C11 H11B 0.9600 .
C11 H11C 0.9600 .

loop_
_geom_torsion_atom_site_label_1
_geom_torsion_atom_site_label_2
_geom_torsion_atom_site_label_3
_geom_torsion_atom_site_label_4
_geom_torsion
_geom_torsion_site_symmetry_1
_geom_torsion_site_symmetry_2
_geom_torsion_site_symmetry_3
_geom_torsion_site_symmetry_4
O2 S1 N2 C7 -46.9(2) . . . .
O1 S1 N2 C7 -173.78(18) . . . .
C1 S1 N2 C7 71.7(2) . . . .
O2 S1 C1 C6 17.3(2) . . . .
O1 S1 C1 C6 147.81(17) . . . .
N2 S1 C1 C6 -101.90(18) . . . .
O2 S1 C1 C2 -160.40(16) . . . .
O1 S1 C1 C2 -29.92(19) . . . .
N2 S1 C1 C2 80.36(18) . . . .
C6 C1 C2 C3 -1.2(3) . . . .
S1 C1 C2 C3 176.52(16) . . . .
C1 C2 C3 C4 0.9(3) . . . .
C2 C3 C4 N1 -177.4(2) . . . .
C2 C3 C4 C5 0.3(3) . . . .
N1 C4 C5 C6 176.5(2) . . . .
C3 C4 C5 C6 -1.2(3) . . . .
C4 C5 C6 C1 1.0(4) . . . .
C2 C1 C6 C5 0.3(3) . . . .
S1 C1 C6 C5 -177.47(18) . . . .
C10 N4 C7 N3 -0.2(3) . . . .
C10 N4 C7 N2 179.05(18) . . . .
C8 N3 C7 N4 -0.3(3) . . . .
C8 N3 C7 N2 -179.63(18) . . . .
S1 N2 C7 N4 3.6(3) . . . .
S1 N2 C7 N3 -176.96(15) . . . .
C7 N3 C8 C9 0.5(3) . . . .
N3 C8 C9 C10 -0.1(3) . . . .
C7 N4 C10 C9 0.6(3) . . . .
C7 N4 C10 C11 -178.44(19) . . . .
C8 C9 C10 N4 -0.4(3) . . . .
C8 C9 C10 C11 178.6(2) . . . .
